data_4346700
loop_
_publ_author_name
'An, Haiyan'
'Wang, Lin'
'Hu, Ying'
'Xu, Tieqi'
'Hou, Yujiao'

_publ_section_title
;
 Spontaneous Resolution of Evans-Showell-Type Polyoxometalates in
 Constructing Chiral Inorganic-Organic Hybrid Architectures.
;
_journal_issue 1
_journal_name_full 'Inorganic chemistry'
_journal_page_first 144
_journal_page_last 153
_journal_paper_doi 10.1021/acs.inorgchem.5b01994
_journal_volume 55
_journal_year 2016
_chemical_formula_sum 'C32 H58 Co3 Mo10 N4 O57'
_chemical_formula_weight 2547.01
_space_group_crystal_system triclinic
_space_group_IT_number 1
_space_group_name_Hall 'P 1'
_space_group_name_H-M_alt 'P 1'
_atom_sites_solution_hydrogens geom
_audit_creation_method SHELXL-2014
_cell_angle_alpha 103.210(8)
_cell_angle_beta 94.992(7)
_cell_angle_gamma 104.815(8)
_cell_formula_units_Z 1
_cell_length_a 9.9816(11)
_cell_length_b 13.5063(15)
_cell_length_c 13.6154(15)
_cell_measurement_reflns_used 9552
_cell_measurement_temperature 296(2)
_cell_measurement_theta_max 24.999
_cell_measurement_theta_min 1.555
_cell_volume 1706.8(3)
_computing_structure_refinement 'SHELXL-2014 (Sheldrick, 2014)'
_diffrn_ambient_temperature 296(2)
_diffrn_measured_fraction_theta_full 0.933
_diffrn_measured_fraction_theta_max 0.961
_diffrn_measurement_device_type 'Bruker Smart Apex CCD'
_diffrn_radiation_type MoK\a
_diffrn_radiation_wavelength 0.71073
_diffrn_reflns_av_R_equivalents 0.0368
_diffrn_reflns_av_unetI/netI 0.0623
_diffrn_reflns_Laue_measured_fraction_full 0.933
_diffrn_reflns_Laue_measured_fraction_max 0.961
_diffrn_reflns_limit_h_max 9
_diffrn_reflns_limit_h_min -11
_diffrn_reflns_limit_k_max 16
_diffrn_reflns_limit_k_min -15
_diffrn_reflns_limit_l_max 15
_diffrn_reflns_limit_l_min -16
_diffrn_reflns_number 9552
_diffrn_reflns_point_group_measured_fraction_full 0.599
_diffrn_reflns_point_group_measured_fraction_max 0.617
_diffrn_reflns_theta_full 25.242
_diffrn_reflns_theta_max 24.999
_diffrn_reflns_theta_min 1.555
_exptl_absorpt_coefficient_mu 2.599
_exptl_absorpt_correction_T_max 0.643
_exptl_absorpt_correction_T_min 0.525
_exptl_absorpt_correction_type empirical
_exptl_crystal_colour 'dark green'
_exptl_crystal_density_diffrn 2.478
_exptl_crystal_description block
_exptl_crystal_F_000 1235
_exptl_crystal_size_max 0.26
_exptl_crystal_size_mid 0.21
_exptl_crystal_size_min 0.17
_refine_diff_density_max 1.405
_refine_diff_density_min -1.186
_refine_diff_density_rms 0.204
_refine_ls_abs_structure_details
;
 Flack x determined using 1250 quotients [(I+)-(I-)]/[(I+)+(I-)]
 (Parsons, Flack and Wagner, Acta Cryst. B69 (2013) 249-259).
;
_refine_ls_abs_structure_Flack 0.06(3)
_refine_ls_extinction_method none
_refine_ls_goodness_of_fit_ref 1.033
_refine_ls_hydrogen_treatment constr
_refine_ls_matrix_type full
_refine_ls_number_parameters 955
_refine_ls_number_reflns 7399
_refine_ls_number_restraints 23
_refine_ls_restrained_S_all 1.032
_refine_ls_R_factor_all 0.0724
_refine_ls_R_factor_gt 0.0534
_refine_ls_shift/su_max 0.001
_refine_ls_shift/su_mean 0.000
_refine_ls_structure_factor_coef Fsqd
_refine_ls_weighting_details 'w=1/[\s^2^(Fo^2^)+(0.0856P)^2^+11.2591P] where P=(Fo^2^+2Fc^2^)/3'
_refine_ls_weighting_scheme calc
_refine_ls_wR_factor_gt 0.1326
_refine_ls_wR_factor_ref 0.1532
_reflns_Friedel_coverage 0.284
_reflns_Friedel_fraction_full 0.265
_reflns_Friedel_fraction_max 0.273
_reflns_number_gt 6016
_reflns_number_total 7399
_reflns_threshold_expression 'I > 2\s(I)'
_cod_data_source_file ic5b01994_si_003.cif
_cod_data_source_block 2d
_cod_database_code 4346700
_shelx_space_group_comment
;
The symmetry employed for this shelxl refinement is uniquely defined
by the following loop, which should always be used as a source of
symmetry information in preference to the above space-group names.
They are only intended as comments.
;
_shelxl_version_number 2014-3

loop_
_space_group_symop_operation_xyz
'x, y, z'

loop_
_atom_site_label
_atom_site_type_symbol
_atom_site_fract_x
_atom_site_fract_y
_atom_site_fract_z
_atom_site_U_iso_or_equiv
_atom_site_adp_type
_atom_site_occupancy
_atom_site_site_symmetry_order
_atom_site_calc_flag
_atom_site_refinement_flags_posn
_atom_site_refinement_flags_adp
Mo1 Mo 0.05103(17) 0.97778(14) 0.34945(12) 0.0284(4) Uani 1 1 d . .
Mo2 Mo -0.53836(17) 0.91683(14) 0.34631(13) 0.0293(4) Uani 1 1 d . .
Mo3 Mo -0.15111(17) 1.10375(13) 0.14632(13) 0.0276(4) Uani 1 1 d . .
Mo4 Mo -0.22501(17) 0.97640(14) 0.47780(12) 0.0300(4) Uani 1 1 d . .
Mo5 Mo -0.57724(16) 0.86917(13) 0.09898(12) 0.0267(4) Uani 1 1 d . .
Mo6 Mo -0.00688(17) 0.90378(13) 0.10200(12) 0.0274(4) Uani 1 1 d . .
Mo7 Mo -0.41719(18) 0.68794(13) 0.14061(13) 0.0287(4) Uani 1 1 d . .
Mo8 Mo -0.48934(18) 0.62459(13) -0.10813(13) 0.0311(5) Uani 1 1 d . .
Mo9 Mo -0.18718(18) 1.04301(14) -0.10309(13) 0.0313(5) Uani 1 1 d . .
Mo10 Mo -0.35584(18) 0.79909(15) -0.23756(13) 0.0328(5) Uani 1 1 d . .
Co1 Co -0.3092(3) 0.8629(2) 0.01455(19) 0.0220(6) Uani 1 1 d . .
Co2 Co -0.2676(3) 0.9171(2) 0.2277(2) 0.0214(5) Uani 1 1 d . .
Co3 Co -0.8842(3) 0.7648(3) -0.3407(2) 0.0408(8) Uani 1 1 d . .
O1 O -0.4462(18) 0.5261(14) -0.1903(13) 0.047(5) Uani 1 1 d . .
O2 O -0.1527(18) 0.9148(12) 0.5537(12) 0.036(4) Uani 1 1 d . .
O3 O -0.7257(17) 0.7693(13) 0.0910(12) 0.043(4) Uani 1 1 d . .
O4 O -0.4460(18) 0.8462(13) -0.3164(11) 0.040(4) Uani 1 1 d . .
O5 O -0.6785(17) 0.8085(14) 0.3339(12) 0.045(4) Uani 1 1 d . .
O6 O -0.2593(17) 1.0817(11) 0.5569(12) 0.037(4) Uani 1 1 d . .
O7 O -0.0509(16) 1.0634(12) 0.4411(11) 0.033(4) Uani 1 1 d . .
O8 O -0.3459(15) 0.9637(10) 0.1235(11) 0.025(3) Uani 1 1 d . .
O9 O -0.1821(14) 0.9103(12) -0.1933(11) 0.034(4) Uani 1 1 d . .
O10 O -0.6111(16) 0.9316(13) 0.0097(12) 0.037(4) Uani 1 1 d . .
O11 O 0.1843(16) 1.0852(12) 0.3451(11) 0.038(4) Uani 1 1 d . .
O12 O -0.4063(16) 0.8777(12) 0.4339(12) 0.036(4) Uani 1 1 d . .
O13 O -0.0089(16) 0.7927(12) 0.0111(12) 0.037(4) Uani 1 1 d . .
O14 O -0.2961(18) 0.7034(15) -0.3140(13) 0.048(5) Uani 1 1 d . .
O15 O -0.4486(16) 0.8202(12) 0.2182(11) 0.027(3) Uani 1 1 d . .
O16 O -0.5178(15) 0.7084(12) -0.1977(11) 0.037(4) Uani 1 1 d . .
O17 O -0.3181(16) 1.0127(12) 0.3381(11) 0.031(4) Uani 1 1 d . .
O18 O -0.2342(17) 1.1194(13) 0.0236(11) 0.038(4) Uani 1 1 d . .
O19 O -0.1733(15) 0.8764(11) 0.3360(10) 0.023(3) Uani 1 1 d . .
O20 O 0.1151(18) 0.9256(14) 0.4366(12) 0.044(4) Uani 1 1 d . .
O21 O -0.3905(16) 0.6086(11) 0.0128(11) 0.036(4) Uani 1 1 d . .
O22 O -0.5793(15) 0.9645(11) 0.2268(12) 0.032(4) Uani 1 1 d . .
O23 O -0.4842(16) 0.7691(12) 0.0213(11) 0.032(4) Uani 1 1 d . .
O24 O -0.1336(15) 0.9632(12) 0.0249(11) 0.030(4) Uani 1 1 d . .
O25 O -0.2297(15) 0.8175(11) 0.1197(11) 0.024(3) Uani 1 1 d . .
O26 O 0.0503(15) 0.8739(12) 0.2258(11) 0.033(4) Uani 1 1 d . .
O27 O -0.0167(17) 1.1134(14) -0.0925(13) 0.047(5) Uani 1 1 d . .
O28 O -0.3059(16) 0.6639(12) 0.2273(11) 0.036(4) Uani 1 1 d . .
O29 O 0.1432(16) 1.0000(13) 0.0992(11) 0.036(4) Uani 1 1 d . .
O30 O -0.5782(16) 0.6133(13) 0.1494(13) 0.042(4) Uani 1 1 d . .
O31 O -0.5649(18) 1.0164(14) 0.4351(12) 0.044(4) Uani 1 1 d . .
O32 O -0.2244(18) 1.1695(14) 0.2408(12) 0.041(4) Uani 1 1 d . .
O33 O -0.2731(17) 1.0928(13) -0.1827(12) 0.042(4) Uani 1 1 d . .
O34 O -0.6614(16) 0.5709(12) -0.0967(12) 0.043(4) Uani 1 1 d . .
O35 O -0.3780(16) 0.9175(12) -0.0935(12) 0.032(4) Uani 1 1 d . .
O36 O -0.2856(16) 0.7514(12) -0.0956(11) 0.031(4) Uani 1 1 d . .
O37 O 0.0138(15) 1.1852(12) 0.1547(13) 0.040(4) Uani 1 1 d . .
O38 O -0.0904(16) 1.0090(12) 0.2222(11) 0.031(4) Uani 1 1 d . .
O39 O 0.0626(18) 0.4710(15) 0.3158(14) 0.056(5) Uani 1 1 d . .
O40 O -0.0305(17) 0.6024(14) 0.3661(15) 0.058(5) Uani 1 1 d . .
O41 O -0.961(3) 1.4192(16) -0.4614(18) 0.082(7) Uani 1 1 d . .
O42 O -1.059(2) 1.2497(18) -0.5256(16) 0.073(6) Uani 1 1 d . .
O43 O -0.6376(19) 1.3118(16) 0.0013(17) 0.071(6) Uani 1 1 d . .
O44 O -0.5242(19) 1.1949(13) -0.0596(15) 0.061(5) Uani 1 1 d . .
O45 O -0.211(2) 1.473(2) -0.192(2) 0.090(8) Uani 1 1 d . .
O46 O -0.338(4) 1.312(2) -0.2570(18) 0.093(8) Uani 1 1 d . .
N1 N -0.704(2) 0.244(2) 0.2114(16) 0.052(6) Uani 1 1 d . .
H1A H -0.7871 0.2010 0.1942 0.062 Uiso 1 1 calc R U
N2 N -0.292(3) 1.351(3) -0.4810(19) 0.079(9) Uani 1 1 d . .
H2B H -0.2096 1.3427 -0.4850 0.095 Uiso 1 1 calc R U
N3 N 0.134(2) 1.5541(17) 0.1012(15) 0.046(5) Uani 1 1 d . .
H3B H 0.2173 1.5970 0.1196 0.055 Uiso 1 1 calc R U
N4 N 0.308(2) 1.1855(19) -0.2932(16) 0.055(6) Uani 1 1 d . .
H4A H 0.3769 1.1589 -0.3027 0.066 Uiso 1 1 calc R U
C1 C -0.042(3) 0.512(2) 0.3298(17) 0.049(7) Uani 1 1 d . .
C2 C -0.181(3) 0.4270(19) 0.2965(16) 0.045(6) Uani 1 1 d . .
H2A H -0.1832 0.3560 0.2747 0.054 Uiso 1 1 calc R U
C3 C -0.297(3) 0.4546(18) 0.2988(16) 0.039(5) Uani 1 1 d . .
H3A H -0.2899 0.5263 0.3233 0.046 Uiso 1 1 calc R U
C4 C -0.443(2) 0.3784(19) 0.265(2) 0.044(6) Uani 1 1 d . .
C5 C -0.466(2) 0.270(2) 0.2380(19) 0.046(6) Uani 1 1 d . .
H5A H -0.3892 0.2424 0.2386 0.055 Uiso 1 1 calc R U
C6 C -0.599(3) 0.2023(18) 0.2107(19) 0.046(6) Uani 1 1 d . .
H6A H -0.6141 0.1292 0.1923 0.056 Uiso 1 1 calc R U
C7 C -0.692(2) 0.345(2) 0.236(2) 0.055(7) Uani 1 1 d . .
H7A H -0.7708 0.3700 0.2317 0.066 Uiso 1 1 calc R U
C8 C -0.561(3) 0.413(2) 0.268(2) 0.050(6) Uani 1 1 d . .
H8A H -0.5509 0.4852 0.2935 0.060 Uiso 1 1 calc R U
C9 C -0.954(3) 1.332(2) -0.4930(19) 0.050(7) Uani 1 1 d . .
C10 C -0.817(4) 1.306(3) -0.504(2) 0.074(10) Uani 1 1 d . .
H10A H -0.8159 1.2375 -0.5334 0.089 Uiso 1 1 calc R U
C11 C -0.693(3) 1.387(3) -0.469(2) 0.070(9) Uani 1 1 d . .
H11A H -0.6962 1.4558 -0.4409 0.084 Uiso 1 1 calc R U
C12 C -0.561(3) 1.365(2) -0.474(2) 0.056(7) Uani 1 1 d . .
C13 C -0.438(4) 1.459(3) -0.439(2) 0.078(11) Uani 1 1 d . .
H13A H -0.4489 1.5262 -0.4117 0.093 Uiso 1 1 calc R U
C14 C -0.303(5) 1.445(3) -0.448(2) 0.091(13) Uani 1 1 d . .
H14A H -0.2230 1.5027 -0.4304 0.109 Uiso 1 1 calc R U
C15 C -0.405(3) 1.262(3) -0.5103(18) 0.058(7) Uani 1 1 d . .
H15A H -0.3903 1.1954 -0.5321 0.070 Uiso 1 1 calc R U
C16 C -0.540(3) 1.268(2) -0.508(2) 0.054(7) Uani 1 1 d . .
H16A H -0.6154 1.2069 -0.5294 0.065 Uiso 1 1 calc R U
C17 C -0.528(3) 1.291(2) -0.0150(19) 0.050(7) Uani 1 1 d . .
C18 C -0.390(3) 1.373(2) 0.016(2) 0.052(7) Uani 1 1 d . .
H18A H -0.3857 1.4439 0.0400 0.062 Uiso 1 1 calc R U
C19 C -0.272(2) 1.3442(17) 0.0087(19) 0.043(6) Uani 1 1 d . .
H19A H -0.2778 1.2731 -0.0183 0.052 Uiso 1 1 calc R U
C20 C -0.131(2) 1.4224(17) 0.0426(16) 0.036(5) Uani 1 1 d . .
C21 C -0.106(3) 1.5281(19) 0.085(2) 0.051(7) Uani 1 1 d . .
H21A H -0.1808 1.5563 0.0948 0.062 Uiso 1 1 calc R U
C22 C 0.029(3) 1.595(2) 0.114(2) 0.051(7) Uani 1 1 d . .
H22A H 0.0453 1.6671 0.1427 0.061 Uiso 1 1 calc R U
C23 C 0.123(3) 1.4490(19) 0.0607(19) 0.046(6) Uani 1 1 d . .
H23A H 0.2007 1.4239 0.0543 0.056 Uiso 1 1 calc R U
C24 C -0.015(3) 1.382(2) 0.0293(19) 0.052(7) Uani 1 1 d . .
H24A H -0.0299 1.3098 -0.0004 0.062 Uiso 1 1 calc R U
C25 C -0.221(3) 1.378(4) -0.230(3) 0.074(10) Uani 1 1 d D .
C26 C -0.072(3) 1.377(3) -0.228(3) 0.099(12) Uani 1 1 d D U
H26A H 0.0026 1.4381 -0.2108 0.119 Uiso 1 1 calc R U
C27 C -0.056(5) 1.281(3) -0.252(3) 0.094(12) Uani 1 1 d D U
H27A H -0.1351 1.2223 -0.2653 0.112 Uiso 1 1 calc R U
C28 C 0.087(3) 1.263(3) -0.2597(19) 0.054(7) Uani 1 1 d . .
C29 C 0.228(3) 1.329(2) -0.235(2) 0.066(9) Uani 1 1 d . .
H29A H 0.2466 1.4010 -0.2066 0.079 Uiso 1 1 calc R U
C30 C 0.334(3) 1.288(2) -0.2521(19) 0.048(6) Uani 1 1 d . U
H30A H 0.4256 1.3317 -0.2353 0.057 Uiso 1 1 calc R U
C31 C 0.173(4) 1.120(2) -0.3211(18) 0.068(11) Uani 1 1 d . .
H31A H 0.1576 1.0493 -0.3543 0.082 Uiso 1 1 calc R U
C32 C 0.065(3) 1.155(2) -0.302(2) 0.044(6) Uani 1 1 d . .
H32A H -0.0251 1.1086 -0.3172 0.053 Uiso 1 1 calc R U
O1W O -1.045(2) 0.7431(14) -0.4584(13) 0.053(5) Uani 1 1 d . .
O2W O -0.7316(19) 0.8010(15) -0.2156(14) 0.055(5) Uani 1 1 d . .
O3W O -0.742(2) 0.8554(16) -0.4161(15) 0.063(5) Uani 1 1 d . .
O4W O -0.9407(18) 0.8955(14) -0.2593(13) 0.052(4) Uani 1 1 d . .
O5W O -1.0326(18) 0.6591(13) -0.2849(13) 0.049(4) Uani 1 1 d . .
O6W O -0.8168(19) 0.6343(14) -0.4141(14) 0.054(5) Uani 1 1 d . .
OW1 O -0.418(2) 0.6737(16) 0.4619(16) 0.066(6) Uani 1 1 d . .
OW2 O -0.515(2) 1.0609(17) -0.3335(14) 0.058(5) Uani 1 1 d . .
OW3 O -0.7705(18) 1.0430(15) -0.0872(13) 0.059(5) Uani 1 1 d . .
OW4 O -0.7030(19) 0.6273(14) -0.5965(13) 0.061(6) Uani 1 1 d . .
OW5 O -0.901(2) 0.646(2) -0.1108(15) 0.091(9) Uani 1 1 d . .

loop_
_atom_site_aniso_label
_atom_site_aniso_U_11
_atom_site_aniso_U_22
_atom_site_aniso_U_33
_atom_site_aniso_U_23
_atom_site_aniso_U_13
_atom_site_aniso_U_12
Mo1 0.0196(9) 0.0360(10) 0.0243(9) -0.0010(7) -0.0006(7) 0.0076(7)
Mo2 0.0237(9) 0.0356(10) 0.0258(9) 0.0006(7) 0.0038(7) 0.0101(8)
Mo3 0.0249(9) 0.0251(9) 0.0282(9) 0.0004(7) 0.0016(7) 0.0058(7)
Mo4 0.0275(10) 0.0344(10) 0.0231(9) -0.0009(7) 0.0015(7) 0.0085(8)
Mo5 0.0188(8) 0.0300(9) 0.0271(9) -0.0011(7) -0.0004(7) 0.0083(7)
Mo6 0.0206(9) 0.0313(9) 0.0262(9) -0.0009(7) 0.0022(7) 0.0085(7)
Mo7 0.0264(9) 0.0259(9) 0.0290(10) 0.0008(7) 0.0009(7) 0.0055(7)
Mo8 0.0309(10) 0.0262(9) 0.0279(10) -0.0050(7) -0.0011(7) 0.0065(7)
Mo9 0.0303(10) 0.0333(10) 0.0283(10) 0.0050(8) 0.0052(8) 0.0078(8)
Mo10 0.0285(10) 0.0399(11) 0.0244(9) -0.0023(8) 0.0006(7) 0.0103(8)
Co1 0.0182(12) 0.0210(12) 0.0217(13) -0.0030(9) 0.0003(10) 0.0051(9)
Co2 0.0167(11) 0.0213(12) 0.0216(13) -0.0022(10) 0.0001(9) 0.0050(9)
Co3 0.0326(16) 0.0426(17) 0.0422(17) 0.0031(13) 0.0008(13) 0.0107(13)
O1 0.049(10) 0.045(10) 0.039(9) -0.019(8) 0.001(8) 0.025(8)
O2 0.048(10) 0.035(9) 0.027(8) 0.007(7) 0.008(7) 0.016(7)
O3 0.034(9) 0.040(9) 0.042(9) 0.003(7) 0.006(7) -0.005(7)
O4 0.058(11) 0.044(9) 0.024(8) 0.015(7) 0.002(7) 0.019(8)
O5 0.035(9) 0.051(10) 0.038(9) 0.001(8) -0.008(7) 0.005(7)
O6 0.045(10) 0.018(7) 0.040(9) -0.006(6) 0.003(7) 0.009(7)
O7 0.028(8) 0.035(8) 0.032(8) -0.001(6) 0.009(6) 0.012(7)
O8 0.027(8) 0.016(7) 0.027(7) 0.007(6) -0.002(6) 0.000(6)
O9 0.014(7) 0.044(9) 0.035(8) 0.005(7) 0.006(6) -0.002(6)
O10 0.034(9) 0.045(9) 0.036(9) 0.007(7) 0.006(7) 0.018(7)
O11 0.030(8) 0.041(9) 0.029(8) -0.010(7) 0.004(6) 0.001(7)
O12 0.024(8) 0.038(9) 0.043(9) 0.000(7) -0.002(7) 0.013(6)
O13 0.028(8) 0.034(8) 0.042(9) -0.011(7) 0.004(7) 0.016(6)
O14 0.044(10) 0.062(12) 0.036(9) -0.004(8) 0.011(7) 0.026(8)
O15 0.030(8) 0.032(8) 0.025(8) 0.007(6) 0.008(6) 0.018(6)
O16 0.023(8) 0.040(9) 0.032(8) -0.011(7) -0.003(6) 0.002(6)
O17 0.033(8) 0.031(8) 0.024(8) -0.003(6) 0.002(6) 0.012(6)
O18 0.041(9) 0.040(9) 0.030(8) 0.003(7) 0.003(7) 0.012(7)
O19 0.022(7) 0.028(7) 0.022(7) 0.002(6) 0.008(5) 0.013(6)
O20 0.041(9) 0.054(11) 0.036(9) 0.001(8) 0.005(7) 0.024(8)
O21 0.039(9) 0.024(8) 0.035(9) -0.002(6) -0.009(7) 0.005(6)
O22 0.021(7) 0.027(7) 0.045(9) -0.005(6) 0.003(6) 0.012(6)
O23 0.030(8) 0.030(8) 0.028(8) -0.009(6) 0.004(6) 0.009(6)
O24 0.025(8) 0.032(8) 0.033(8) 0.001(6) 0.009(6) 0.012(6)
O25 0.016(7) 0.023(8) 0.031(8) 0.002(6) -0.001(5) 0.007(6)
O26 0.023(8) 0.041(9) 0.039(9) 0.008(7) 0.003(6) 0.019(6)
O27 0.034(9) 0.049(10) 0.047(10) 0.003(8) 0.013(7) -0.002(7)
O28 0.033(8) 0.038(9) 0.038(9) 0.009(7) -0.004(7) 0.015(7)
O29 0.027(8) 0.047(9) 0.031(8) 0.005(7) 0.006(6) 0.007(7)
O30 0.024(8) 0.044(9) 0.054(10) 0.002(8) 0.001(7) 0.011(7)
O31 0.053(11) 0.053(10) 0.027(8) 0.000(7) 0.011(7) 0.024(8)
O32 0.043(10) 0.049(10) 0.030(8) -0.004(7) 0.011(7) 0.020(8)
O33 0.042(9) 0.051(10) 0.039(9) 0.020(8) 0.006(7) 0.017(8)
O34 0.034(9) 0.032(9) 0.046(10) -0.006(7) -0.008(7) -0.002(7)
O35 0.033(8) 0.030(9) 0.036(8) 0.010(7) 0.007(6) 0.011(7)
O36 0.034(8) 0.032(8) 0.026(8) -0.001(6) 0.002(6) 0.015(6)
O37 0.023(8) 0.035(9) 0.057(11) 0.010(8) -0.008(7) 0.002(6)
O38 0.029(8) 0.027(8) 0.029(8) -0.002(6) 0.000(6) 0.006(6)
O39 0.035(10) 0.061(12) 0.058(11) -0.004(9) 0.001(8) 0.010(8)
O40 0.032(9) 0.041(10) 0.090(14) -0.005(9) 0.020(9) 0.007(8)
O41 0.109(19) 0.047(13) 0.088(16) 0.013(11) 0.019(14) 0.021(12)
O42 0.052(12) 0.084(15) 0.068(13) 0.000(11) 0.020(10) 0.007(11)
O43 0.030(10) 0.060(12) 0.106(17) -0.001(11) 0.008(10) 0.006(9)
O44 0.052(11) 0.031(9) 0.084(14) -0.012(9) 0.002(10) 0.009(8)
O45 0.056(14) 0.086(18) 0.101(19) -0.010(14) 0.002(12) 0.007(12)
O46 0.15(3) 0.073(16) 0.062(15) -0.005(12) 0.024(16) 0.051(17)
N1 0.024(10) 0.073(17) 0.051(13) 0.003(11) 0.003(9) 0.014(10)
N2 0.061(17) 0.12(3) 0.047(14) 0.035(16) -0.008(12) 0.004(17)
N3 0.026(10) 0.053(13) 0.051(12) 0.012(10) -0.001(9) 0.001(9)
N4 0.053(14) 0.072(16) 0.051(13) 0.010(11) 0.013(11) 0.042(12)
C1 0.039(14) 0.062(18) 0.030(12) 0.008(11) -0.001(10) -0.006(12)
C2 0.047(14) 0.037(13) 0.032(12) -0.012(10) -0.004(10) 0.000(11)
C3 0.058(16) 0.029(11) 0.032(12) 0.002(9) 0.006(10) 0.025(11)
C4 0.030(12) 0.044(14) 0.059(16) 0.016(11) -0.001(11) 0.010(10)
C5 0.018(11) 0.061(16) 0.050(14) -0.001(12) -0.002(9) 0.014(10)
C6 0.048(15) 0.022(11) 0.054(15) -0.004(10) 0.005(11) -0.005(10)
C7 0.025(13) 0.08(2) 0.063(17) 0.010(14) 0.011(11) 0.022(12)
C8 0.046(15) 0.040(14) 0.069(18) 0.014(12) 0.011(13) 0.019(11)
C9 0.050(16) 0.044(15) 0.048(15) 0.005(12) 0.009(12) 0.004(12)
C10 0.11(3) 0.08(2) 0.045(17) 0.001(15) 0.015(16) 0.06(2)
C11 0.062(19) 0.07(2) 0.061(19) 0.003(15) 0.006(15) 0.002(16)
C12 0.065(18) 0.062(17) 0.048(15) 0.020(13) 0.007(13) 0.028(14)
C13 0.10(3) 0.06(2) 0.049(18) 0.002(14) -0.001(18) -0.002(19)
C14 0.11(3) 0.07(2) 0.06(2) -0.014(17) -0.015(19) -0.01(2)
C15 0.064(19) 0.074(19) 0.031(13) 0.002(12) 0.000(12) 0.024(15)
C16 0.050(16) 0.054(16) 0.058(16) 0.013(13) 0.005(12) 0.019(13)
C17 0.042(15) 0.059(17) 0.044(14) 0.015(12) -0.006(11) 0.012(12)
C18 0.033(13) 0.034(13) 0.09(2) 0.023(13) -0.003(13) 0.006(10)
C19 0.036(13) 0.019(11) 0.059(15) -0.011(10) -0.008(11) 0.005(9)
C20 0.039(13) 0.033(12) 0.031(11) -0.001(9) 0.009(9) 0.012(10)
C21 0.036(14) 0.039(14) 0.076(19) 0.021(13) 0.003(12) 0.002(11)
C22 0.040(14) 0.035(13) 0.067(17) 0.008(12) -0.001(12) 0.001(11)
C23 0.047(14) 0.038(13) 0.060(16) 0.010(11) 0.028(12) 0.018(11)
C24 0.063(18) 0.047(15) 0.046(15) 0.004(12) -0.001(12) 0.027(13)
C25 0.07(2) 0.13(3) 0.049(18) 0.04(2) 0.016(16) 0.05(2)
C26 0.104(16) 0.100(16) 0.089(15) 0.028(11) 0.015(11) 0.018(11)
C27 0.106(16) 0.096(15) 0.085(15) 0.033(11) 0.014(11) 0.031(11)
C28 0.039(14) 0.10(2) 0.036(13) 0.027(14) 0.006(11) 0.029(14)
C29 0.08(2) 0.038(15) 0.057(17) -0.013(12) 0.005(15) 0.001(14)
C30 0.031(9) 0.051(10) 0.048(10) 0.007(8) -0.013(8) -0.001(8)
C31 0.12(3) 0.029(13) 0.027(13) -0.012(10) 0.020(15) -0.014(16)
C32 0.052(16) 0.034(13) 0.049(15) 0.008(11) 0.015(12) 0.014(12)
O1W 0.061(12) 0.053(11) 0.040(9) 0.002(8) -0.010(8) 0.022(9)
O2W 0.047(10) 0.059(11) 0.059(11) 0.004(9) 0.008(8) 0.023(9)
O3W 0.052(11) 0.071(13) 0.064(12) 0.014(10) 0.014(9) 0.013(9)
O4W 0.046(10) 0.051(10) 0.053(10) 0.001(8) 0.006(8) 0.015(8)
O5W 0.052(10) 0.041(9) 0.051(10) 0.011(8) 0.010(8) 0.007(8)
O6W 0.054(11) 0.045(10) 0.061(11) 0.001(8) 0.009(9) 0.020(8)
OW1 0.076(14) 0.057(12) 0.070(13) 0.025(10) 0.006(11) 0.021(10)
OW2 0.055(12) 0.078(14) 0.045(10) 0.009(9) 0.002(8) 0.036(10)
OW3 0.040(10) 0.061(12) 0.048(10) 0.000(9) -0.009(8) -0.012(8)
OW4 0.052(11) 0.055(11) 0.047(10) 0.001(8) -0.002(8) -0.020(9)
OW5 0.081(16) 0.15(2) 0.046(12) -0.012(13) 0.000(11) 0.081(16)

loop_
_atom_type_symbol
_atom_type_description
_atom_type_scat_dispersion_real
_atom_type_scat_dispersion_imag
_atom_type_scat_source
C C 0.0033 0.0016 'International Tables Vol C Tables 4.2.6.8 and 6.1.1.4'
H H 0.0000 0.0000 'International Tables Vol C Tables 4.2.6.8 and 6.1.1.4'
N N 0.0061 0.0033 'International Tables Vol C Tables 4.2.6.8 and 6.1.1.4'
O O 0.0106 0.0060 'International Tables Vol C Tables 4.2.6.8 and 6.1.1.4'
Co Co 0.3494 0.9721 'International Tables Vol C Tables 4.2.6.8 and 6.1.1.4'
Mo Mo -1.6832 0.6857 'International Tables Vol C Tables 4.2.6.8 and 6.1.1.4'

loop_
_geom_angle_atom_site_label_1
_geom_angle_atom_site_label_2
_geom_angle_atom_site_label_3
_geom_angle
O20 Mo1 O11 105.7(8)
O20 Mo1 O26 100.4(7)
O11 Mo1 O26 102.8(7)
O20 Mo1 O7 97.4(7)
O11 Mo1 O7 95.2(7)
O26 Mo1 O7 150.1(6)
O20 Mo1 O19 94.2(7)
O11 Mo1 O19 157.6(7)
O26 Mo1 O19 83.1(6)
O7 Mo1 O19 71.8(5)
O20 Mo1 O38 164.1(7)
O11 Mo1 O38 90.2(7)
O26 Mo1 O38 74.1(6)
O7 Mo1 O38 82.3(6)
O19 Mo1 O38 70.5(5)
O31 Mo2 O5 106.6(9)
O31 Mo2 O22 98.5(8)
O5 Mo2 O22 102.9(7)
O31 Mo2 O12 97.7(8)
O5 Mo2 O12 97.3(8)
O22 Mo2 O12 149.2(7)
O31 Mo2 O17 93.0(7)
O5 Mo2 O17 159.1(8)
O22 Mo2 O17 80.9(6)
O12 Mo2 O17 72.2(7)
O31 Mo2 O15 163.0(7)
O5 Mo2 O15 90.2(7)
O22 Mo2 O15 74.7(6)
O12 Mo2 O15 82.4(6)
O17 Mo2 O15 70.8(5)
O37 Mo3 O32 105.2(8)
O37 Mo3 O18 99.3(7)
O32 Mo3 O18 105.5(8)
O37 Mo3 O38 95.2(7)
O32 Mo3 O38 97.8(8)
O18 Mo3 O38 148.1(6)
O37 Mo3 O24 98.0(7)
O32 Mo3 O24 156.1(7)
O18 Mo3 O24 75.6(7)
O38 Mo3 O24 74.4(6)
O37 Mo3 O8 166.3(7)
O32 Mo3 O8 86.4(7)
O18 Mo3 O8 84.3(6)
O38 Mo3 O8 75.7(6)
O24 Mo3 O8 69.9(5)
O37 Mo3 Co2 133.8(6)
O32 Mo3 Co2 83.9(6)
O18 Mo3 Co2 122.2(5)
O38 Mo3 Co2 38.7(4)
O24 Mo3 Co2 76.0(4)
O8 Mo3 Co2 38.6(4)
O2 Mo4 O6 106.5(8)
O2 Mo4 O12 99.9(8)
O6 Mo4 O12 102.5(7)
O2 Mo4 O7 99.9(7)
O6 Mo4 O7 95.0(7)
O12 Mo4 O7 148.5(7)
O2 Mo4 O17 161.5(7)
O6 Mo4 O17 91.8(7)
O12 Mo4 O17 73.6(7)
O7 Mo4 O17 80.0(6)
O2 Mo4 O19 91.7(7)
O6 Mo4 O19 159.5(7)
O12 Mo4 O19 83.1(6)
O7 Mo4 O19 72.1(5)
O17 Mo4 O19 70.6(5)
O10 Mo5 O3 106.5(8)
O10 Mo5 O22 105.0(8)
O3 Mo5 O22 100.9(7)
O10 Mo5 O23 100.1(7)
O3 Mo5 O23 92.0(7)
O22 Mo5 O23 147.0(7)
O10 Mo5 O8 89.3(6)
O3 Mo5 O8 161.4(8)
O22 Mo5 O8 83.9(6)
O23 Mo5 O8 75.3(6)
O10 Mo5 O15 158.7(6)
O3 Mo5 O15 94.2(7)
O22 Mo5 O15 75.4(6)
O23 Mo5 O15 73.5(6)
O8 Mo5 O15 69.4(5)
O10 Mo5 Co1 86.8(5)
O3 Mo5 Co1 130.1(6)
O22 Mo5 Co1 122.2(4)
O23 Mo5 Co1 38.1(4)
O8 Mo5 Co1 39.1(4)
O15 Mo5 Co1 75.7(4)
O13 Mo6 O29 106.5(8)
O13 Mo6 O26 103.4(8)
O29 Mo6 O26 98.6(7)
O13 Mo6 O24 100.6(7)
O29 Mo6 O24 94.1(7)
O26 Mo6 O24 148.3(6)
O13 Mo6 O38 157.1(6)
O29 Mo6 O38 96.2(7)
O26 Mo6 O38 75.7(6)
O24 Mo6 O38 74.1(6)
O13 Mo6 O25 87.8(6)
O29 Mo6 O25 163.5(7)
O26 Mo6 O25 85.6(6)
O24 Mo6 O25 74.8(6)
O38 Mo6 O25 69.3(5)
O13 Mo6 Co1 86.5(5)
O29 Mo6 Co1 132.2(6)
O26 Mo6 Co1 123.3(5)
O24 Mo6 Co1 38.1(4)
O38 Mo6 Co1 75.6(4)
O25 Mo6 Co1 38.5(4)
O30 Mo7 O28 104.7(8)
O30 Mo7 O21 99.8(7)
O28 Mo7 O21 104.1(8)
O30 Mo7 O15 92.9(7)
O28 Mo7 O15 101.9(7)
O21 Mo7 O15 147.0(6)
O30 Mo7 O23 98.4(7)
O28 Mo7 O23 156.7(6)
O21 Mo7 O23 74.2(6)
O15 Mo7 O23 73.8(6)
O30 Mo7 O25 165.6(7)
O28 Mo7 O25 87.4(6)
O21 Mo7 O25 84.4(6)
O15 Mo7 O25 76.8(6)
O23 Mo7 O25 69.2(5)
O30 Mo7 Co2 132.1(6)
O28 Mo7 Co2 86.8(5)
O21 Mo7 Co2 122.7(5)
O15 Mo7 Co2 39.3(4)
O23 Mo7 Co2 75.5(4)
O25 Mo7 Co2 39.4(4)
O1 Mo8 O34 105.1(8)
O1 Mo8 O16 99.8(8)
O34 Mo8 O16 98.8(7)
O1 Mo8 O21 95.1(8)
O34 Mo8 O21 101.8(8)
O16 Mo8 O21 150.4(6)
O1 Mo8 O36 96.1(7)
O34 Mo8 O36 158.1(7)
O16 Mo8 O36 71.7(6)
O21 Mo8 O36 81.4(6)
O1 Mo8 O23 164.3(7)
O34 Mo8 O23 88.2(6)
O16 Mo8 O23 85.9(6)
O21 Mo8 O23 73.8(7)
O36 Mo8 O23 71.7(5)
O33 Mo9 O27 103.7(9)
O33 Mo9 O9 101.7(8)
O27 Mo9 O9 99.1(7)
O33 Mo9 O18 96.8(8)
O27 Mo9 O18 99.7(7)
O9 Mo9 O18 149.6(6)
O33 Mo9 O35 94.6(7)
O27 Mo9 O35 161.2(8)
O9 Mo9 O35 72.5(6)
O18 Mo9 O35 82.1(6)
O33 Mo9 O24 162.6(7)
O27 Mo9 O24 91.9(8)
O9 Mo9 O24 83.2(6)
O18 Mo9 O24 72.5(6)
O35 Mo9 O24 70.7(5)
O4 Mo10 O14 106.6(9)
O4 Mo10 O9 102.5(8)
O14 Mo10 O9 99.2(8)
O4 Mo10 O16 97.3(8)
O14 Mo10 O16 100.2(8)
O9 Mo10 O16 147.0(6)
O4 Mo10 O36 160.4(7)
O14 Mo10 O36 90.7(8)
O9 Mo10 O36 83.1(6)
O16 Mo10 O36 70.2(6)
O4 Mo10 O35 93.6(7)
O14 Mo10 O35 159.3(8)
O9 Mo10 O35 71.5(6)
O16 Mo10 O35 81.2(6)
O36 Mo10 O35 70.1(5)
O25 Co1 O24 88.2(7)
O25 Co1 O23 87.7(7)
O24 Co1 O23 173.1(7)
O25 Co1 O8 84.1(6)
O24 Co1 O8 86.8(6)
O23 Co1 O8 87.3(6)
O25 Co1 O35 175.7(7)
O24 Co1 O35 87.5(7)
O23 Co1 O35 96.6(7)
O8 Co1 O35 95.7(6)
O25 Co1 O36 95.3(7)
O24 Co1 O36 97.9(6)
O23 Co1 O36 88.0(6)
O8 Co1 O36 175.2(7)
O35 Co1 O36 85.3(7)
O25 Co1 Co2 42.3(4)
O24 Co1 Co2 86.9(4)
O23 Co1 Co2 86.4(5)
O8 Co1 Co2 41.7(4)
O35 Co1 Co2 137.3(5)
O36 Co1 Co2 137.4(5)
O25 Co1 Mo6 49.6(5)
O24 Co1 Mo6 40.8(5)
O23 Co1 Mo6 136.5(6)
O8 Co1 Mo6 95.0(4)
O35 Co1 Mo6 126.2(5)
O36 Co1 Mo6 88.1(5)
Co2 Co1 Mo6 68.21(8)
O25 Co1 Mo5 95.9(5)
O24 Co1 Mo5 134.9(5)
O23 Co1 Mo5 40.3(5)
O8 Co1 Mo5 49.3(4)
O35 Co1 Mo5 87.2(5)
O36 Co1 Mo5 126.2(5)
Co2 Co1 Mo5 67.91(8)
Mo6 Co1 Mo5 136.12(10)
O8 Co2 O25 84.5(6)
O8 Co2 O38 88.5(7)
O25 Co2 O38 86.5(6)
O8 Co2 O15 87.4(6)
O25 Co2 O15 88.9(6)
O38 Co2 O15 174.1(6)
O8 Co2 O17 95.5(7)
O25 Co2 O17 176.3(7)
O38 Co2 O17 97.2(6)
O15 Co2 O17 87.4(6)
O8 Co2 O19 175.8(6)
O25 Co2 O19 95.6(6)
O38 Co2 O19 87.3(6)
O15 Co2 O19 96.9(6)
O17 Co2 O19 84.7(6)
O8 Co2 Co1 42.7(5)
O25 Co2 Co1 41.9(5)
O38 Co2 Co1 86.9(4)
O15 Co2 Co1 87.3(4)
O17 Co2 Co1 138.0(5)
O19 Co2 Co1 137.3(4)
O8 Co2 Mo7 95.9(4)
O25 Co2 Mo7 50.6(4)
O38 Co2 Mo7 135.9(5)
O15 Co2 Mo7 40.7(4)
O17 Co2 Mo7 125.8(5)
O19 Co2 Mo7 87.3(4)
Co1 Co2 Mo7 68.50(8)
O8 Co2 Mo3 49.7(4)
O25 Co2 Mo3 94.8(5)
O38 Co2 Mo3 40.9(5)
O15 Co2 Mo3 136.1(5)
O17 Co2 Mo3 88.0(5)
O19 Co2 Mo3 126.1(4)
Co1 Co2 Mo3 68.10(8)
Mo7 Co2 Mo3 136.60(10)
O2W Co3 O1W 173.5(7)
O2W Co3 O4W 84.7(7)
O1W Co3 O4W 88.8(7)
O2W Co3 O5W 94.3(7)
O1W Co3 O5W 85.9(7)
O4W Co3 O5W 91.9(7)
O2W Co3 O3W 91.1(8)
O1W Co3 O3W 89.3(8)
O4W Co3 O3W 94.2(8)
O5W Co3 O3W 172.2(7)
O2W Co3 O6W 91.4(7)
O1W Co3 O6W 95.1(7)
O4W Co3 O6W 176.0(7)
O5W Co3 O6W 88.1(7)
O3W Co3 O6W 86.2(8)
Mo4 O7 Mo1 114.4(7)
Co2 O8 Co1 95.6(7)
Co2 O8 Mo3 91.7(6)
Co1 O8 Mo3 101.2(6)
Co2 O8 Mo5 102.4(6)
Co1 O8 Mo5 91.6(5)
Mo3 O8 Mo5 160.0(7)
Mo10 O9 Mo9 117.4(7)
Mo4 O12 Mo2 116.2(9)
Co2 O15 Mo7 100.0(7)
Co2 O15 Mo5 100.5(6)
Mo7 O15 Mo5 103.9(6)
Co2 O15 Mo2 100.5(6)
Mo7 O15 Mo2 152.9(7)
Mo5 O15 Mo2 89.5(6)
Mo8 O16 Mo10 119.9(8)
Co2 O17 Mo4 102.7(7)
Co2 O17 Mo2 101.3(6)
Mo4 O17 Mo2 92.6(6)
Mo3 O18 Mo9 116.9(9)
Co2 O19 Mo4 102.0(6)
Co2 O19 Mo1 101.3(6)
Mo4 O19 Mo1 96.4(5)
Mo7 O21 Mo8 116.8(9)
Mo5 O22 Mo2 115.2(8)
Co1 O23 Mo5 101.5(7)
Co1 O23 Mo8 100.3(6)
Mo5 O23 Mo8 151.5(8)
Co1 O23 Mo7 101.0(7)
Mo5 O23 Mo7 103.1(6)
Mo8 O23 Mo7 90.5(6)
Co1 O24 Mo6 101.0(7)
Co1 O24 Mo3 101.9(6)
Mo6 O24 Mo3 102.4(6)
Co1 O24 Mo9 99.8(7)
Mo6 O24 Mo9 152.6(7)
Mo3 O24 Mo9 90.3(6)
Co1 O25 Co2 95.8(7)
Co1 O25 Mo6 91.9(6)
Co2 O25 Mo6 101.9(6)
Co1 O25 Mo7 101.8(6)
Co2 O25 Mo7 90.0(6)
Mo6 O25 Mo7 160.9(7)
Mo6 O26 Mo1 116.0(8)
Co1 O35 Mo9 102.0(7)
Co1 O35 Mo10 102.1(7)
Mo9 O35 Mo10 93.5(6)
Co1 O36 Mo8 100.1(7)
Co1 O36 Mo10 102.4(7)
Mo8 O36 Mo10 94.5(6)
Co2 O38 Mo3 100.3(7)
Co2 O38 Mo6 102.1(6)
Mo3 O38 Mo6 102.7(6)
Co2 O38 Mo1 100.9(7)
Mo3 O38 Mo1 152.5(7)
Mo6 O38 Mo1 89.7(6)
C7 N1 C6 125(2)
C14 N2 C15 123(3)
C22 N3 C23 126(2)
C30 N4 C31 121(2)
O40 C1 O39 125(2)
O40 C1 C2 124(3)
O39 C1 C2 110(2)
C3 C2 C1 119(2)
C2 C3 C4 125(2)
C5 C4 C8 116(2)
C5 C4 C3 122(2)
C8 C4 C3 122(2)
C4 C5 C6 121(2)
N1 C6 C5 118(2)
N1 C7 C8 117(2)
C7 C8 C4 122(3)
O41 C9 O42 125(3)
O41 C9 C10 123(3)
O42 C9 C10 112(3)
C11 C10 C9 119(3)
C12 C11 C10 121(3)
C16 C12 C11 126(3)
C16 C12 C13 119(3)
C11 C12 C13 115(3)
C14 C13 C12 118(3)
N2 C14 C13 119(3)
C16 C15 N2 122(3)
C12 C16 C15 119(3)
O43 C17 O44 122(2)
O43 C17 C18 122(3)
O44 C17 C18 116(2)
C19 C18 C17 120(2)
C18 C19 C20 122(2)
C21 C20 C24 118(2)
C21 C20 C19 126(2)
C24 C20 C19 116(2)
C20 C21 C22 122(3)
N3 C22 C21 119(2)
N3 C23 C24 116(2)
C20 C24 C23 121(2)
O46 C25 O45 120(3)
O46 C25 C26 137(4)
O45 C25 C26 104(3)
C27 C26 C25 114(4)
C26 C27 C28 122(4)
C32 C28 C29 118(3)
C32 C28 C27 107(3)
C29 C28 C27 135(3)
C30 C29 C28 121(3)
C29 C30 N4 120(2)
C32 C31 N4 122(2)
C31 C32 C28 119(3)

loop_
_geom_bond_atom_site_label_1
_geom_bond_atom_site_label_2
_geom_bond_distance
Mo1 O20 1.672(18)
Mo1 O11 1.716(14)
Mo1 O26 1.927(15)
Mo1 O7 2.022(15)
Mo1 O19 2.274(14)
Mo1 O38 2.321(16)
Mo2 O31 1.684(16)
Mo2 O5 1.710(16)
Mo2 O22 1.930(17)
Mo2 O12 1.952(17)
Mo2 O17 2.275(15)
Mo2 O15 2.319(14)
Mo3 O37 1.708(14)
Mo3 O32 1.718(15)
Mo3 O18 1.879(16)
Mo3 O38 1.991(17)
Mo3 O24 2.270(15)
Mo3 O8 2.280(13)
Mo3 Co2 2.989(3)
Mo4 O2 1.689(17)
Mo4 O6 1.707(15)
Mo4 O12 1.903(15)
Mo4 O7 2.007(15)
Mo4 O17 2.252(16)
Mo4 O19 2.271(13)
Mo5 O10 1.687(17)
Mo5 O3 1.706(14)
Mo5 O22 1.919(14)
Mo5 O23 1.992(16)
Mo5 O8 2.288(14)
Mo5 O15 2.298(16)
Mo5 Co1 3.016(3)
Mo6 O13 1.707(14)
Mo6 O29 1.724(14)
Mo6 O26 1.895(16)
Mo6 O24 2.004(17)
Mo6 O38 2.275(16)
Mo6 O25 2.293(15)
Mo6 Co1 3.008(3)
Mo7 O30 1.695(15)
Mo7 O28 1.693(15)
Mo7 O21 1.903(16)
Mo7 O15 1.971(15)
Mo7 O23 2.300(18)
Mo7 O25 2.301(15)
Mo7 Co2 2.978(3)
Mo8 O1 1.703(16)
Mo8 O34 1.720(15)
Mo8 O16 1.893(18)
Mo8 O21 1.929(16)
Mo8 O36 2.263(15)
Mo8 O23 2.297(14)
Mo9 O33 1.682(17)
Mo9 O27 1.699(15)
Mo9 O9 1.943(16)
Mo9 O18 1.959(15)
Mo9 O35 2.238(15)
Mo9 O24 2.341(16)
Mo10 O4 1.675(16)
Mo10 O14 1.731(17)
Mo10 O9 1.923(13)
Mo10 O16 1.963(15)
Mo10 O36 2.282(16)
Mo10 O35 2.297(16)
Co1 O25 1.873(15)
Co1 O24 1.892(14)
Co1 O23 1.901(15)
Co1 O8 1.901(15)
Co1 O35 1.939(16)
Co1 O36 1.945(15)
Co1 Co2 2.792(4)
Co2 O8 1.867(14)
Co2 O25 1.889(15)
Co2 O38 1.901(15)
Co2 O15 1.915(15)
Co2 O17 1.939(15)
Co2 O19 1.939(15)
Co3 O2W 2.061(19)
Co3 O1W 2.080(17)
Co3 O4W 2.093(18)
Co3 O5W 2.103(16)
Co3 O3W 2.119(19)
Co3 O6W 2.116(19)
O39 C1 1.31(3)
O40 C1 1.17(3)
O41 C9 1.18(3)
O42 C9 1.27(3)
O43 C17 1.22(3)
O44 C17 1.32(3)
O45 C25 1.24(5)
O46 C25 1.25(4)
N1 C7 1.30(4)
N1 C6 1.31(4)
N2 C14 1.28(5)
N2 C15 1.38(4)
N3 C22 1.31(3)
N3 C23 1.37(3)
N4 C30 1.32(3)
N4 C31 1.38(4)
C1 C2 1.51(3)
C2 C3 1.31(3)
C3 C4 1.52(3)
C4 C5 1.38(4)
C4 C8 1.37(4)
C5 C6 1.37(3)
C7 C8 1.36(3)
C9 C10 1.50(4)
C10 C11 1.38(4)
C11 C12 1.43(4)
C12 C16 1.37(4)
C12 C13 1.47(4)
C13 C14 1.43(6)
C15 C16 1.37(4)
C17 C18 1.48(3)
C18 C19 1.34(4)
C19 C20 1.48(3)
C20 C21 1.36(3)
C20 C24 1.41(4)
C21 C22 1.38(3)
C23 C24 1.41(3)
C25 C26 1.483(12)
C26 C27 1.318(12)
C27 C28 1.52(5)
C28 C32 1.39(4)
C28 C29 1.42(4)
C29 C30 1.32(4)
C31 C32 1.30(4)
